data_7157978
loop_
_publ_author_name
'Nechaev, Anton A.'
'Jagtap, Pratap R.'
'Ba\<Z\'ikov\'a, Ema'
'Neumannov\'a, Johana'
'C\'isa\<rov\'a, Ivana'
'Matou\<sov\'a, Eli\<ska'

_publ_section_title
;
 Synthesis of fused 1,2-naphthoquinones with cytotoxic activity using a
 one-pot three-step reaction.
;
_journal_issue 15
_journal_name_full 'Organic &amp; biomolecular chemistry'
_journal_page_first 3434
_journal_page_last 3440
_journal_paper_doi 10.1039/d1ob00205h
_journal_volume 19
_journal_year 2021
_chemical_compound_source 'synthesized by the authors'
_chemical_formula_moiety 'C17 H15 Cl3 O3'
_chemical_formula_sum 'C17 H15 Cl3 O3'
_chemical_formula_weight 373.64
_space_group_crystal_system orthorhombic
_space_group_IT_number 62
_space_group_name_Hall '-P 2ac 2n'
_space_group_name_H-M_alt 'P n m a'
_atom_sites_solution_hydrogens geom
_atom_sites_solution_primary direct
_audit_creation_method SHELXL-2018/3
_audit_update_record
;
2020-02-20 deposited with the CCDC.	2021-03-18 downloaded from the CCDC.
;
_cell_angle_alpha 90
_cell_angle_beta 90
_cell_angle_gamma 90
_cell_formula_units_Z 4
_cell_length_a 21.5473(6)
_cell_length_b 6.9275(2)
_cell_length_c 10.8993(3)
_cell_measurement_reflns_used 9616
_cell_measurement_temperature 150(2)
_cell_measurement_theta_max 72.1208
_cell_measurement_theta_min 4.5463
_cell_volume 1626.93(8)
_computing_cell_refinement 'SAINT V8.40A (Bruker Nano, Inc., 2019)'
_computing_data_collection 'Bruker Instrument Service vV6.2.12'
_computing_data_reduction 'SAINT V8.40A (Bruker Nano, Inc., 2019)'
_computing_structure_refinement 'SHELXL-2018/3 (Sheldrick, 2018)'
_computing_structure_solution 'SHELXT 2014/5 (Sheldrick, 2014)'
_diffrn_ambient_temperature 150(2)
_diffrn_measured_fraction_theta_full 0.993
_diffrn_measured_fraction_theta_max 0.994
_diffrn_measurement_device_type 'Bruker D8 VENTURE Kappa Duo PHOTON III'
_diffrn_measurement_method '\f and \w scans'
_diffrn_radiation_monochromator 'Helios Cu  multilayer optic'
_diffrn_radiation_type CuK\a
_diffrn_radiation_wavelength 1.54178
_diffrn_reflns_av_R_equivalents 0.0293
_diffrn_reflns_av_unetI/netI 0.0158
_diffrn_reflns_Laue_measured_fraction_full 0.993
_diffrn_reflns_Laue_measured_fraction_max 0.994
_diffrn_reflns_limit_h_max 26
_diffrn_reflns_limit_h_min -26
_diffrn_reflns_limit_k_max 7
_diffrn_reflns_limit_k_min -8
_diffrn_reflns_limit_l_max 12
_diffrn_reflns_limit_l_min -13
_diffrn_reflns_number 26286
_diffrn_reflns_point_group_measured_fraction_full 0.993
_diffrn_reflns_point_group_measured_fraction_max 0.994
_diffrn_reflns_theta_full 67.679
_diffrn_reflns_theta_max 72.267
_diffrn_reflns_theta_min 4.546
_diffrn_source 'I\mS  micro-focus sealed tube'
_exptl_absorpt_coefficient_mu 5.205
_exptl_absorpt_correction_T_max 0.51
_exptl_absorpt_correction_T_min 0.32
_exptl_absorpt_correction_type multi-scan
_exptl_absorpt_process_details
;
SADABS-2016/2 - Bruker AXS area detector scaling and absorption correction
;
_exptl_crystal_colour orange-red
_exptl_crystal_density_diffrn 1.525
_exptl_crystal_description bar
_exptl_crystal_F_000 768
_exptl_crystal_size_max 0.389
_exptl_crystal_size_mid 0.173
_exptl_crystal_size_min 0.151
_refine_diff_density_max 0.372
_refine_diff_density_min -0.313
_refine_diff_density_rms 0.050
_refine_ls_extinction_method none
_refine_ls_goodness_of_fit_ref 1.165
_refine_ls_hydrogen_treatment constr
_refine_ls_matrix_type full
_refine_ls_number_parameters 149
_refine_ls_number_reflns 1738
_refine_ls_number_restraints 0
_refine_ls_restrained_S_all 1.165
_refine_ls_R_factor_all 0.0482
_refine_ls_R_factor_gt 0.0475
_refine_ls_shift/su_max 0.001
_refine_ls_shift/su_mean 0.000
_refine_ls_structure_factor_coef Fsqd
_refine_ls_weighting_details 'w=1/[\s^2^(Fo^2^)+(0.0458P)^2^+1.4029P] where P=(Fo^2^+2Fc^2^)/3'
_refine_ls_weighting_scheme calc
_refine_ls_wR_factor_gt 0.1255
_refine_ls_wR_factor_ref 0.1259
_reflns_Friedel_coverage 0.000
_reflns_number_gt 1696
_reflns_number_total 1738
_reflns_threshold_expression 'I > 2\s(I)'
_cod_data_source_file d1ob00205h2.cif
_cod_data_source_block cu_aa_114bs_matousova
_cod_depositor_comments 'Adding full bibliography for 7157978.cif.'
_cod_database_code 7157978
_shelx_shelxl_version_number 2018/3
_shelx_space_group_comment
;
The symmetry employed for this shelxl refinement is uniquely defined
by the following loop, which should always be used as a source of
symmetry information in preference to the above space-group names.
They are only intended as comments.
;
_shelx_estimated_absorpt_t_min 0.237
_shelx_estimated_absorpt_t_max 0.507

loop_
_space_group_symop_operation_xyz
'x, y, z'
'-x+1/2, -y, z+1/2'
'-x, y+1/2, -z'
'x+1/2, -y+1/2, -z+1/2'
'-x, -y, -z'
'x-1/2, y, -z-1/2'
'x, -y-1/2, z'
'-x-1/2, y-1/2, z-1/2'

loop_
_atom_site_label
_atom_site_type_symbol
_atom_site_fract_x
_atom_site_fract_y
_atom_site_fract_z
_atom_site_U_iso_or_equiv
_atom_site_adp_type
_atom_site_occupancy
_atom_site_site_symmetry_order
_atom_site_calc_flag
_atom_site_refinement_flags_posn
_atom_site_refinement_flags_adp
_atom_site_refinement_flags_occupancy
_atom_site_disorder_assembly
_atom_site_disorder_group
C1 C 0.61918(14) 0.250000 0.7125(3) 0.0428(7) Uani 1 2 d S T P . .
H1A H 0.639799 0.365290 0.677540 0.051 Uiso 0.5 1 d R U P . .
H1B H 0.639799 0.134710 0.677540 0.051 Uiso 0.5 1 d R U P . .
O1 O 0.46278(12) 0.2094(6) 0.9501(2) 0.0425(15) Uani 0.5 1 d . . P . .
C2 C 0.62830(19) 0.2840(14) 0.8514(3) 0.044(3) Uani 0.5 1 d . . P . .
H2A H 0.669482 0.233709 0.875948 0.053 Uiso 0.5 1 d R U P . .
H2B H 0.627571 0.424362 0.868274 0.053 Uiso 0.5 1 d R U P . .
O2 O 0.58445(15) 0.250000 0.2308(2) 0.0685(8) Uani 1 2 d S T P . .
C3 C 0.57811(19) 0.1846(7) 0.9288(3) 0.0431(11) Uani 0.5 1 d . . P . .
H3A H 0.571189 0.064899 0.917442 0.052 Uiso 0.5 1 d R U P . .
H3B H 0.591591 0.214500 1.015334 0.052 Uiso 0.5 1 d R U P . .
O3 O 0.62971(11) 0.250000 0.4579(2) 0.0552(7) Uani 1 2 d S T P . .
C4 C 0.51874(18) 0.2894(6) 0.8976(3) 0.0360(16) Uani 0.5 1 d . . P . .
H4 H 0.522310 0.430876 0.914505 0.043 Uiso 0.5 1 d R U P . .
C5 C 0.41313(15) 0.250000 0.8648(3) 0.0448(8) Uani 1 2 d S T P . .
H5A H 0.386851 0.366214 0.874637 0.054 Uiso 0.5 1 d R U P . .
H5B H 0.386851 0.133786 0.874637 0.054 Uiso 0.5 1 d R U P . .
C6 C 0.44441(13) 0.250000 0.7410(3) 0.0328(6) Uani 1 2 d S T P . .
C7 C 0.42124(14) 0.250000 0.6222(3) 0.0349(6) Uani 1 2 d S T P . .
C8 C 0.46481(14) 0.250000 0.5260(2) 0.0317(6) Uani 1 2 d S T P . .
C9 C 0.44348(16) 0.250000 0.3987(3) 0.0413(7) Uani 1 2 d S T P . .
H9 H 0.399976 0.250000 0.384553 0.050 Uiso 1 2 calc R U P . .
C10 C 0.48107(18) 0.250000 0.2999(3) 0.0469(8) Uani 1 2 d S T P . .
H10 H 0.463642 0.250000 0.219864 0.056 Uiso 1 2 calc R U P . .
C11 C 0.54741(18) 0.250000 0.3148(3) 0.0441(8) Uani 1 2 d S T P . .
C12 C 0.57368(15) 0.250000 0.4467(3) 0.0378(7) Uani 1 2 d S T P . .
C13 C 0.52993(13) 0.250000 0.5506(2) 0.0311(6) Uani 1 2 d S T P . .
C14 C 0.55186(14) 0.250000 0.6721(2) 0.0349(6) Uani 1 2 d S T P . .
C15 C 0.50703(14) 0.250000 0.7629(3) 0.0421(7) Uani 1 2 d S T P . .
C16 C 0.35197(15) 0.250000 0.6014(3) 0.0522(9) Uani 1 2 d S T P . .
H16A H 0.330647 0.225421 0.679244 0.078 Uiso 0.5 1 calc R U P . .
H16B H 0.341182 0.148762 0.542309 0.078 Uiso 0.5 1 calc R U P . .
H16C H 0.339124 0.375817 0.569060 0.078 Uiso 0.5 1 calc R U P . .
C1S C 0.73121(17) 0.250000 0.2351(4) 0.0571(10) Uani 1 2 d S T P . .
H1S H 0.689781 0.250000 0.276488 0.068 Uiso 1 2 d R U P . .
Cl1S Cl 0.79010(8) 0.250000 0.34738(12) 0.1024(5) Uani 1 2 d S T P . .
Cl2S Cl 0.73746(3) 0.45682(12) 0.14263(7) 0.0664(3) Uani 1 1 d . . . . .

loop_
_atom_site_aniso_label
_atom_site_aniso_U_11
_atom_site_aniso_U_22
_atom_site_aniso_U_33
_atom_site_aniso_U_23
_atom_site_aniso_U_13
_atom_site_aniso_U_12
C1 0.0345(15) 0.059(2) 0.0353(15) 0.000 0.0027(12) 0.000
O1 0.0437(13) 0.057(4) 0.0270(11) 0.0055(13) 0.0059(10) 0.0022(14)
C2 0.0392(18) 0.053(8) 0.0407(18) -0.003(2) -0.0076(14) -0.008(2)
O2 0.093(2) 0.084(2) 0.0284(11) 0.000 0.0177(12) 0.000
C3 0.048(2) 0.055(3) 0.0261(17) -0.0025(16) -0.0052(15) -0.0003(18)
O3 0.0478(13) 0.0795(18) 0.0384(12) 0.000 0.0143(10) 0.000
C4 0.0461(19) 0.038(5) 0.0241(15) -0.0029(16) 0.0031(13) -0.0010(16)
C5 0.0385(16) 0.062(2) 0.0337(15) 0.000 0.0049(12) 0.000
C6 0.0365(14) 0.0318(13) 0.0301(13) 0.000 0.0032(11) 0.000
C7 0.0375(15) 0.0320(14) 0.0352(14) 0.000 -0.0036(11) 0.000
C8 0.0449(15) 0.0241(13) 0.0261(13) 0.000 -0.0039(11) 0.000
C9 0.0570(19) 0.0350(15) 0.0319(14) 0.000 -0.0107(14) 0.000
C10 0.082(2) 0.0356(16) 0.0229(13) 0.000 -0.0099(14) 0.000
C11 0.075(2) 0.0317(15) 0.0261(14) 0.000 0.0078(15) 0.000
C12 0.0559(19) 0.0292(14) 0.0281(14) 0.000 0.0065(13) 0.000
C13 0.0424(15) 0.0254(13) 0.0255(12) 0.000 0.0026(11) 0.000
C14 0.0363(14) 0.0423(16) 0.0260(13) 0.000 0.0022(11) 0.000
C15 0.0378(15) 0.064(2) 0.0244(13) 0.000 -0.0005(11) 0.000
C16 0.0366(16) 0.073(2) 0.0473(18) 0.000 -0.0070(14) 0.000
C1S 0.0462(18) 0.074(3) 0.051(2) 0.000 0.0116(16) 0.000
Cl1S 0.1072(10) 0.1370(14) 0.0628(7) 0.000 -0.0244(7) 0.000
Cl2S 0.0512(4) 0.0670(5) 0.0809(5) 0.0061(4) 0.0121(3) 0.0054(3)

loop_
_atom_type_symbol
_atom_type_description
_atom_type_scat_dispersion_real
_atom_type_scat_dispersion_imag
_atom_type_scat_source
C C 0.0181 0.0091 'International Tables Vol C Tables 4.2.6.8 and 6.1.1.4'
H H 0.0000 0.0000 'International Tables Vol C Tables 4.2.6.8 and 6.1.1.4'
Cl Cl 0.3639 0.7018 'International Tables Vol C Tables 4.2.6.8 and 6.1.1.4'
O O 0.0492 0.0322 'International Tables Vol C Tables 4.2.6.8 and 6.1.1.4'

loop_
_geom_angle_atom_site_label_1
_geom_angle_atom_site_label_2
_geom_angle_atom_site_label_3
_geom_angle
_geom_angle_site_symmetry_1
_geom_angle_site_symmetry_3
_geom_angle_publ_flag
C14 C1 C2 114.0(3) . 7_565 ?
C14 C1 C2 114.0(3) . . ?
C2 C1 C2 17.5(7) 7_565 . ?
C14 C1 H1A 108.5 . . ?
C2 C1 H1A 116.3 7_565 . ?
C2 C1 H1A 101.4 . . ?
C14 C1 H1B 108.5 . . ?
C2 C1 H1B 101.4 7_565 . ?
C2 C1 H1B 116.3 . . ?
H1A C1 H1B 107.5 . . ?
O1 O1 C4 89.7(3) 7_565 7_565 ?
O1 O1 C4 67.5(2) 7_565 . ?
C4 O1 C4 22.2(4) 7_565 . ?
O1 O1 C5 78.79(17) 7_565 . ?
C4 O1 C5 113.1(3) 7_565 . ?
C4 O1 C5 106.8(3) . . ?
C2 C2 C3 99.0(4) 7_565 7_565 ?
C2 C2 C3 63.4(4) 7_565 . ?
C3 C2 C3 35.6(4) 7_565 . ?
C2 C2 C1 81.2(4) 7_565 . ?
C3 C2 C1 121.4(3) 7_565 . ?
C3 C2 C1 112.4(4) . . ?
C2 C2 H2A 69.4 7_565 . ?
C3 C2 H2A 126.0 7_565 . ?
C3 C2 H2A 109.0 . . ?
C1 C2 H2A 109.0 . . ?
C2 C2 H2B 169.2 7_565 . ?
C3 C2 H2B 73.8 7_565 . ?
C3 C2 H2B 109.1 . . ?
C1 C2 H2B 109.3 . . ?
H2A C2 H2B 108.0 . . ?
C2 C2 H2A 82.5(12) 7_565 7_565 ?
C3 C2 H2A 125.8(2) 7_565 7_565 ?
C3 C2 H2A 116.9(8) . 7_565 ?
C1 C2 H2A 112.4(4) . 7_565 ?
H2A C2 H2A 13.1 . 7_565 ?
H2B C2 H2A 95.2 . 7_565 ?
C3 C3 C4 82.3(3) 7_565 7_565 ?
C3 C3 C2 81.0(4) 7_565 7_565 ?
C4 C3 C2 124.8(4) 7_565 7_565 ?
C3 C3 C4 61.3(2) 7_565 . ?
C4 C3 C4 21.0(3) 7_565 . ?
C2 C3 C4 116.6(4) 7_565 . ?
C3 C3 C2 63.4(4) 7_565 . ?
C4 C3 C2 118.3(4) 7_565 . ?
C2 C3 C2 17.6(7) 7_565 . ?
C4 C3 C2 104.9(4) . . ?
C3 C3 H3A 166.9 7_565 . ?
C4 C3 H3A 85.8 7_565 . ?
C2 C3 H3A 101.6 7_565 . ?
C4 C3 H3A 106.7 . . ?
C2 C3 H3A 118.7 . . ?
C3 C3 H3B 78.2 7_565 . ?
C4 C3 H3B 119.1 7_565 . ?
C2 C3 H3B 108.2 7_565 . ?
C4 C3 H3B 110.9 . . ?
C2 C3 H3B 102.7 . . ?
H3A C3 H3B 112.7 . . ?
C4 C4 O1 90.3(3) 7_565 7_565 ?
C4 C4 C3 97.7(3) 7_565 7_565 ?
O1 C4 C3 139.1(3) 7_565 7_565 ?
C4 C4 O1 67.4(2) 7_565 . ?
O1 C4 O1 22.9(4) 7_565 . ?
C3 C4 O1 138.6(3) 7_565 . ?
C4 C4 C3 61.3(2) 7_565 . ?
O1 C4 C3 132.2(4) 7_565 . ?
C3 C4 C3 36.5(4) 7_565 . ?
O1 C4 C3 115.7(4) . . ?
C4 C4 C15 79.61(17) 7_565 . ?
O1 C4 C15 105.4(3) 7_565 . ?
C3 C4 C15 115.5(3) 7_565 . ?
O1 C4 C15 100.1(3) . . ?
C3 C4 C15 105.8(3) . . ?
C4 C4 H4 168.5 7_565 . ?
O1 C4 H4 89.1 7_565 . ?
C3 C4 H4 75.4 7_565 . ?
O1 C4 H4 111.5 . . ?
C3 C4 H4 111.4 . . ?
C15 C4 H4 111.6 . . ?
O1 C5 O1 22.4(3) . 7_565 ?
O1 C5 C6 104.2(2) . . ?
O1 C5 C6 104.2(2) 7_565 . ?
O1 C5 H5A 120.8 . . ?
O1 C5 H5A 101.3 7_565 . ?
C6 C5 H5A 110.7 . . ?
O1 C5 H5B 101.3 . . ?
O1 C5 H5B 120.8 7_565 . ?
C6 C5 H5B 110.7 . . ?
H5A C5 H5B 108.8 . . ?
C15 C6 C7 121.1(3) . . ?
C15 C6 C5 106.5(2) . . ?
C7 C6 C5 132.4(3) . . ?
C6 C7 C8 117.1(3) . . ?
C6 C7 C16 119.7(3) . . ?
C8 C7 C16 123.2(3) . . ?
C7 C8 C13 121.0(2) . . ?
C7 C8 C9 119.8(3) . . ?
C13 C8 C9 119.1(3) . . ?
C10 C9 C8 124.7(3) . . ?
C10 C9 H9 117.6 . . ?
C8 C9 H9 117.6 . . ?
C9 C10 C11 120.5(3) . . ?
C9 C10 H10 119.8 . . ?
C11 C10 H10 119.8 . . ?
O2 C11 C10 124.6(3) . . ?
O2 C11 C12 117.5(3) . . ?
C10 C11 C12 118.0(3) . . ?
O3 C12 C13 124.0(3) . . ?
O3 C12 C11 117.3(3) . . ?
C13 C12 C11 118.7(3) . . ?
C14 C13 C8 120.5(2) . . ?
C14 C13 C12 120.6(3) . . ?
C8 C13 C12 119.0(2) . . ?
C15 C14 C13 116.1(3) . . ?
C15 C14 C1 117.4(3) . . ?
C13 C14 C1 126.5(3) . . ?
C6 C15 C14 124.3(3) . . ?
C6 C15 C4 109.4(3) . . ?
C14 C15 C4 125.3(3) . . ?
C6 C15 C4 109.4(3) . 7_565 ?
C14 C15 C4 125.3(3) . 7_565 ?
C4 C15 C4 20.8(3) . 7_565 ?
C7 C16 H16A 109.5 . . ?
C7 C16 H16B 109.5 . . ?
H16A C16 H16B 109.5 . . ?
C7 C16 H16C 109.5 . . ?
H16A C16 H16C 109.5 . . ?
H16B C16 H16C 109.5 . . ?
C7 C16 H16A 109.5(4) . 7_565 ?
H16A C16 H16A 20.0 . 7_565 ?
H16B C16 H16A 125.6 . 7_565 ?
H16C C16 H16A 91.4 . 7_565 ?
C7 C16 H16B 109.5(10) . 7_565 ?
H16A C16 H16B 125.6 . 7_565 ?
H16B C16 H16B 91.4 . 7_565 ?
H16C C16 H16B 20.0 . 7_565 ?
H16A C16 H16B 109.5 7_565 7_565 ?
C7 C16 H16C 109.5(6) . 7_565 ?
H16A C16 H16C 91.4 . 7_565 ?
H16B C16 H16C 20.0 . 7_565 ?
H16C C16 H16C 125.6 . 7_565 ?
H16A C16 H16C 109.5 7_565 7_565 ?
H16B C16 H16C 109.5 7_565 7_565 ?
Cl2S C1S Cl2S 109.3(2) . 7_565 ?
Cl2S C1S Cl1S 110.06(14) . . ?
Cl2S C1S Cl1S 110.06(14) 7_565 . ?
Cl2S C1S H1S 109.1 . . ?
Cl2S C1S H1S 109.1 7_565 . ?
Cl1S C1S H1S 109.2 . . ?

loop_
_geom_bond_atom_site_label_1
_geom_bond_atom_site_label_2
_geom_bond_distance
_geom_bond_site_symmetry_2
_geom_bond_publ_flag
C1 C14 1.516(4) . ?
C1 C2 1.544(5) 7_565 ?
C1 C2 1.544(5) . ?
C1 H1A 0.9901 . ?
C1 H1B 0.9901 . ?
O1 O1 0.562(9) 7_565 ?
O1 C4 1.334(4) 7_565 ?
O1 C4 1.445(5) . ?
O1 C5 1.445(4) . ?
C2 C2 0.471(19) 7_565 ?
C2 C3 1.389(6) 7_565 ?
C2 C3 1.535(7) . ?
C2 H2A 0.9901 . ?
C2 H2B 0.9901 . ?
C2 H2A 0.935(3) 7_565 ?
O2 C11 1.215(4) . ?
C3 C3 0.906(9) 7_565 ?
C3 C4 1.336(6) 7_565 ?
C3 C4 1.510(6) . ?
C3 H3A 0.8518 . ?
C3 H3B 1.0084 . ?
O3 C12 1.214(4) . ?
C4 C4 0.546(9) 7_565 ?
C4 C15 1.515(4) . ?
C4 H4 1.0000 . ?
C5 C6 1.508(4) . ?
C5 H5A 0.9901 . ?
C5 H5B 0.9901 . ?
C6 C15 1.370(4) . ?
C6 C7 1.388(4) . ?
C7 C8 1.407(4) . ?
C7 C16 1.510(4) . ?
C8 C13 1.429(4) . ?
C8 C9 1.462(4) . ?
C9 C10 1.347(5) . ?
C9 H9 0.9500 . ?
C10 C11 1.439(5) . ?
C10 H10 0.9500 . ?
C11 C12 1.545(4) . ?
C12 C13 1.473(4) . ?
C13 C14 1.406(4) . ?
C14 C15 1.383(4) . ?
C16 H16A 0.9800 . ?
C16 H16B 0.9800 . ?
C16 H16C 0.9800 . ?
C16 H16A 0.980(18) 7_565 ?
C16 H16B 0.98(5) 7_565 ?
C16 H16C 0.98(3) 7_565 ?
C1S Cl2S 1.757(2) . ?
C1S Cl2S 1.757(2) 7_565 ?
C1S Cl1S 1.763(4) . ?
C1S H1S 1.0001 . ?
